data_2013567
loop_
_publ_author_name
'Tafeenko, Viktor A.'
'Kaukova, Olga V.'
'Peschar, Rene'
'Petrov, Aleksandr V.'
'Aslanov, Leonid A.'

_publ_section_title
;
 Potassium
 3-cyano-4-(dicyanomethylene)-5-oxo-4,5-dihydro-1<i>H</i>-pyrrol-2-olate
;
_journal_issue 10
_journal_name_full 'Acta Crystallographica Section C'
_journal_page_first m421
_journal_page_last m423
_journal_paper_doi 10.1107/S0108270103020158
_journal_volume 59
_journal_year 2003
_chemical_formula_iupac '[K (C8 H N4 O2)]'
_chemical_formula_moiety 'K + , C8 H N4 O2 -'
_chemical_formula_sum 'C8 H K N4 O2'
_chemical_formula_weight 224.23
_chemical_melting_point 618
_chemical_name_systematic
;
Potassium 3-cyano-4-(dicyanomethylene)-5-oxo-4,5-dihydro-1H-pyrrol-2-olate
;
_space_group_IT_number 14
_symmetry_cell_setting monoclinic
_symmetry_space_group_name_Hall '-P 2ybc'
_symmetry_space_group_name_H-M 'P 1 21/c 1'
_atom_sites_solution_hydrogens geom
_atom_sites_solution_primary direct
_atom_sites_solution_secondary difmap
_cell_angle_alpha 90
_cell_angle_beta 95.020(10)
_cell_angle_gamma 90
_cell_formula_units_Z 4
_cell_length_a 4.1614(10)
_cell_length_b 9.391(2)
_cell_length_c 21.571(3)
_cell_measurement_reflns_used 23
_cell_measurement_temperature 293(2)
_cell_measurement_theta_max 24
_cell_measurement_theta_min 14
_cell_volume 839.8(3)
_computing_cell_refinement 'CAD-4 Software'
_computing_data_collection 'CAD-4 Software (Enraf-Nonius, 1989)'
_computing_data_reduction 'XCAD4 (Harms & Wocadlo, 1995)'
_computing_molecular_graphics 'DIAMOND (Brandenburg, 2000) and ORTEP-3 (Farrugia, 1997)'
_computing_publication_material SHELXL97
_computing_structure_refinement 'SHELXL97 (Sheldrick, 1997)'
_computing_structure_solution 'SHELXS97 (Sheldrick, 1990)'
_diffrn_ambient_temperature 293(2)
_diffrn_measured_fraction_theta_full 1.000
_diffrn_measured_fraction_theta_max 1.000
_diffrn_measurement_device_type 'Enraf-Nonius CAD-4'
_diffrn_measurement_method 'non-profiled \w scan'
_diffrn_radiation_monochromator graphite
_diffrn_radiation_source 'fine-focus sealed tube'
_diffrn_radiation_type MoK\a
_diffrn_radiation_wavelength 0.71073
_diffrn_reflns_av_R_equivalents 0.000
_diffrn_reflns_av_sigmaI/netI 0.027
_diffrn_reflns_limit_h_max 5
_diffrn_reflns_limit_h_min -5
_diffrn_reflns_limit_k_max 13
_diffrn_reflns_limit_k_min 0
_diffrn_reflns_limit_l_max 30
_diffrn_reflns_limit_l_min 0
_diffrn_reflns_number 2434
_diffrn_reflns_theta_full 29.97
_diffrn_reflns_theta_max 29.97
_diffrn_reflns_theta_min 1.90
_diffrn_standards_decay_% 0
_diffrn_standards_interval_time 60
_diffrn_standards_number 2
_exptl_absorpt_coefficient_mu 0.613
_exptl_absorpt_correction_type none
_exptl_crystal_colour yellow
_exptl_crystal_density_diffrn 1.773
_exptl_crystal_density_meas ?
_exptl_crystal_density_method 'not measured'
_exptl_crystal_description prism
_exptl_crystal_F_000 448
_exptl_crystal_size_max 0.20
_exptl_crystal_size_mid 0.15
_exptl_crystal_size_min 0.10
_refine_diff_density_max 0.29
_refine_diff_density_min -0.33
_refine_ls_extinction_method none
_refine_ls_goodness_of_fit_ref 1.043
_refine_ls_hydrogen_treatment refall
_refine_ls_matrix_type full
_refine_ls_number_parameters 141
_refine_ls_number_reflns 2434
_refine_ls_number_restraints 0
_refine_ls_restrained_S_all 1.043
_refine_ls_R_factor_all 0.051
_refine_ls_R_factor_gt 0.037
_refine_ls_shift/su_max 0.001
_refine_ls_shift/su_mean 0.000
_refine_ls_structure_factor_coef Fsqd
_refine_ls_weighting_details 'calc w = 1/[\s^2^(Fo^2^)+(0.0469P)^2^+0.2030P] where P=(Fo^2^+2Fc^2^)/3'
_refine_ls_weighting_scheme calc
_refine_ls_wR_factor_gt 0.089
_refine_ls_wR_factor_ref 0.095
_reflns_number_gt 1935
_reflns_number_total 2434
_reflns_threshold_expression I>2\s(I)
_cod_data_source_file fa1025.cif
_cod_data_source_block I
_cod_depositor_comments
;
The following automatic conversions were performed:

'_exptl_crystal_density_meas' value 'not measured' was changed to '?'
- the value is perceived as not measured.

Automatic conversion script
Id: cif_fix_values 3008 2015-01-20 13:52:24Z robertas 
;
_cod_original_cell_volume 839.7(3)
_cod_original_sg_symbol_H-M 'P 21/c'
_cod_database_code 2013567
_cod_database_fobs_code 2013567

loop_
_symmetry_equiv_pos_as_xyz
'x, y, z'
'-x, y+1/2, -z+1/2'
'-x, -y, -z'
'x, -y-1/2, z-1/2'

loop_
_atom_site_label
_atom_site_fract_x
_atom_site_fract_y
_atom_site_fract_z
_atom_site_U_iso_or_equiv
_atom_site_adp_type
_atom_site_calc_flag
_atom_site_refinement_flags
_atom_site_occupancy
_atom_site_disorder_assembly
_atom_site_disorder_group
_atom_site_type_symbol
K 0.14533(9) 0.88691(4) 0.400597(18) 0.03293(12) Uani d . 1 . . K
O1 0.6384(3) 1.08161(12) 0.36809(6) 0.0359(3) Uani d . 1 . . O
O2 0.9404(4) 1.42910(15) 0.23638(6) 0.0425(3) Uani d . 1 . . O
N 0.8321(4) 1.22833(16) 0.29427(7) 0.0323(3) Uani d . 1 . . N
N1 0.6057(4) 1.71163(17) 0.33655(8) 0.0431(4) Uani d . 1 . . N
N2 0.1762(4) 1.59565(16) 0.44838(7) 0.0380(4) Uani d . 1 . . N
N3 0.2725(4) 1.14414(17) 0.49494(8) 0.0432(4) Uani d . 1 . . N
C2 0.8220(4) 1.37460(18) 0.28018(8) 0.0297(3) Uani d . 1 . . C
C3 0.6544(4) 1.44146(17) 0.32824(7) 0.0261(3) Uani d . 1 . . C
C4 0.5583(4) 1.33835(16) 0.36916(7) 0.0235(3) Uani d . 1 . . C
C5 0.6759(4) 1.19805(16) 0.34570(7) 0.0257(3) Uani d . 1 . . C
C6 0.6248(4) 1.59091(17) 0.33237(8) 0.0291(3) Uani d . 1 . . C
C7 0.3885(4) 1.34901(16) 0.42127(7) 0.0247(3) Uani d . 1 . . C
C8 0.2696(4) 1.48459(17) 0.43802(7) 0.0265(3) Uani d . 1 . . C
C9 0.3285(4) 1.23226(17) 0.46078(8) 0.0288(3) Uani d . 1 . . C
H 0.905(6) 1.164(3) 0.2740(10) 0.049(7) Uiso d . 1 . . H

loop_
_atom_site_aniso_label
_atom_site_aniso_U_11
_atom_site_aniso_U_22
_atom_site_aniso_U_33
_atom_site_aniso_U_12
_atom_site_aniso_U_13
_atom_site_aniso_U_23
K 0.0342(2) 0.02549(18) 0.0402(2) 0.00231(14) 0.00941(15) 0.00279(14)
O1 0.0461(8) 0.0220(6) 0.0410(7) 0.0046(5) 0.0113(6) 0.0014(5)
O2 0.0519(8) 0.0429(8) 0.0354(7) -0.0045(6) 0.0189(6) 0.0029(6)
N 0.0414(8) 0.0278(7) 0.0291(7) 0.0042(6) 0.0112(6) -0.0048(6)
N1 0.0509(10) 0.0290(8) 0.0501(10) 0.0024(7) 0.0085(8) 0.0077(7)
N2 0.0478(9) 0.0294(7) 0.0376(8) 0.0071(7) 0.0090(7) -0.0012(6)
N3 0.0557(11) 0.0306(8) 0.0461(9) 0.0021(7) 0.0208(8) 0.0052(7)
C2 0.0310(8) 0.0321(8) 0.0262(8) -0.0018(7) 0.0031(6) 0.0002(6)
C3 0.0314(8) 0.0230(7) 0.0240(7) 0.0004(6) 0.0028(6) 0.0017(6)
C4 0.0248(7) 0.0211(7) 0.0241(7) 0.0015(5) -0.0008(6) -0.0006(6)
C5 0.0277(7) 0.0238(7) 0.0252(7) 0.0016(6) 0.0012(6) -0.0029(6)
C6 0.0312(8) 0.0278(8) 0.0287(8) 0.0002(6) 0.0049(6) 0.0056(6)
C7 0.0291(8) 0.0207(6) 0.0244(7) 0.0020(6) 0.0034(6) 0.0000(6)
C8 0.0305(8) 0.0258(7) 0.0236(7) 0.0016(6) 0.0047(6) 0.0008(6)
C9 0.0331(8) 0.0246(7) 0.0298(8) 0.0022(6) 0.0085(6) -0.0018(6)

loop_
_atom_type_symbol
_atom_type_description
_atom_type_scat_dispersion_real
_atom_type_scat_dispersion_imag
_atom_type_scat_source
C C 0.0033 0.0016 'International Tables Vol C Tables 4.2.6.8 and 6.1.1.4'
K K 0.2009 0.2494 'International Tables Vol C Tables 4.2.6.8 and 6.1.1.4'
N N 0.0061 0.0033 'International Tables Vol C Tables 4.2.6.8 and 6.1.1.4'
O O 0.0106 0.0060 'International Tables Vol C Tables 4.2.6.8 and 6.1.1.4'
H H 0.0000 0.0000 'International Tables Vol C Tables 4.2.6.8 and 6.1.1.4'

loop_
_geom_angle_atom_site_label_1
_geom_angle_atom_site_label_2
_geom_angle_atom_site_label_3
_geom_angle_site_symmetry_1
_geom_angle_site_symmetry_3
_geom_angle
_geom_angle_publ_flag
O1 K O1 1_455 . 93.49(4) no
O1 K N2 1_455 1_545 134.45(5) no
O1 K N2 . 1_545 132.05(5) no
O1 K N1 1_455 1_545 137.91(5) no
O1 K N1 . 1_545 74.65(4) no
N2 K N1 1_545 1_545 68.50(4) no
O1 K O2 1_455 2_645 69.26(4) no
O1 K O2 . 2_645 72.51(4) no
N2 K O2 1_545 2_645 118.25(4) no
N1 K O2 1_545 2_645 68.66(4) no
O1 K N3 1_455 3_576 77.24(4) no
O1 K N3 . 3_576 136.20(5) no
N2 K N3 1_545 3_576 69.64(4) no
N1 K N3 1_545 3_576 138.04(5) no
O2 K N3 2_645 3_576 137.57(5) no
O1 K N1 1_455 1_445 74.38(5) no
O1 K N1 . 1_445 138.74(4) no
N2 K N1 1_545 1_445 70.06(5) no
N1 K N1 1_545 1_445 88.23(5) no
O2 K N1 2_645 1_445 66.30(4) no
N3 K N1 3_576 1_445 80.38(5) no
O1 K N3 1_455 . 75.30(4) no
O1 K N3 . . 65.82(4) no
N2 K N3 1_545 . 119.13(5) no
N1 K N3 1_545 . 130.13(5) no
O2 K N3 2_645 . 122.34(4) no
N3 K N3 3_576 . 70.43(5) no
N1 K N3 1_445 . 141.64(5) no
O1 K N3 1_455 3_676 137.77(4) no
O1 K N3 . 3_676 73.47(4) no
N2 K N3 1_545 3_676 69.90(5) no
N1 K N3 1_545 3_676 78.18(5) no
O2 K N3 2_645 3_676 137.38(4) no
N3 K N3 3_576 3_676 85.05(5) no
N1 K N3 1_445 3_676 139.95(4) no
N3 K N3 . 3_676 62.65(5) no
K K K 1_455 1_655 180.0 no
C2 N C5 . . 111.84(14) yes
C5 N H . . 120.3(16) no
C2 N H . . 127.7(16) no
O1 C5 N . . 126.86(15) yes
O1 C5 C4 . . 126.74(14) yes
N C5 C4 . . 106.41(13) yes
C7 C4 C3 . . 131.35(15) yes
C7 C4 C5 . . 122.67(14) yes
C3 C4 C5 . . 105.97(13) yes
C4 C3 C6 . . 128.29(15) yes
C4 C3 C2 . . 109.67(14) yes
C6 C3 C2 . . 121.87(15) yes
O2 C2 N . . 124.92(16) yes
O2 C2 C3 . . 128.99(17) yes
N C2 C3 . . 106.07(14) yes
N1 C6 C3 . . 178.7(2) yes
C4 C7 C8 . . 118.99(14) yes
C4 C7 C9 . . 124.03(14) yes
C8 C7 C9 . . 116.97(14) yes
N2 C8 C7 . . 176.43(17) yes
N3 C9 C7 . . 175.85(18) yes

loop_
_geom_bond_atom_site_label_1
_geom_bond_atom_site_label_2
_geom_bond_site_symmetry_2
_geom_bond_distance
_geom_bond_publ_flag
K O1 1_455 2.8329(14) yes
K O1 . 2.8805(14) yes
K N2 1_545 2.9218(16) yes
K N1 1_545 2.9584(18) yes
K O2 2_645 2.9716(14) yes
K N3 3_576 2.9787(17) yes
K N1 1_445 3.0195(19) yes
K N3 . 3.1730(19) yes
K N3 3_676 3.174(2) yes
K K 1_455 4.1614(10) no
O1 C5 . 1.2109(19) yes
O2 C2 . 1.216(2) yes
N C5 . 1.364(2) yes
N C2 . 1.407(2) yes
N H . 0.82(2) yes
N1 C6 . 1.141(2) yes
N2 C8 . 1.142(2) yes
N3 C9 . 1.145(2) yes
C4 C5 . 1.508(2) yes
C4 C7 . 1.383(2) yes
C3 C4 . 1.392(2) yes
C3 C6 . 1.412(2) yes
C2 C3 . 1.443(2) yes
C7 C8 . 1.424(2) yes
C7 C9 . 1.424(2) yes

loop_
_geom_torsion_atom_site_label_1
_geom_torsion_atom_site_label_2
_geom_torsion_atom_site_label_3
_geom_torsion_atom_site_label_4
_geom_torsion
_geom_torsion_publ_flag
C2 N C5 O1 178.22(17) no
C2 N C5 C4 -1.70(19) no
O1 C5 C4 C7 0.2(3) no
N C5 C4 C7 -179.83(15) no
O1 C5 C4 C3 -179.27(17) no
N C5 C4 C3 0.65(17) no
C7 C4 C3 C6 5.8(3) no
C5 C4 C3 C6 -174.70(17) no
C7 C4 C3 C2 -178.86(16) no
C5 C4 C3 C2 0.59(17) no
C5 N C2 O2 -179.29(17) no
C5 N C2 C3 2.1(2) no
C4 C3 C2 O2 179.84(18) no
C6 C3 C2 O2 -4.5(3) no
C4 C3 C2 N -1.59(19) no
C6 C3 C2 N 174.06(16) no
C3 C4 C7 C8 3.2(3) no
C5 C4 C7 C8 -176.23(14) no
C3 C4 C7 C9 -175.56(17) no
C5 C4 C7 C9 5.1(2) no
